data_4062440
loop_
_publ_author_name
'Stubbert, Bryan D.'
'Stern, Charlotte L.'
'Marks, Tobin J.'

_publ_section_title
;
 Synthesis and Catalytic Characteristics of Novel Constrained-Geometry
 Organoactinide Catalysts. The First Example of Actinide-Mediated
 Intramolecular Hydroamination
;
_journal_issue 24
_journal_name_full Organometallics
_journal_page_first 4836
_journal_page_last 4838
_journal_paper_doi 10.1021/om034093f
_journal_volume 22
_journal_year 2003
_chemical_formula_sum 'C19 H39 N3 Si Th'
_chemical_formula_weight 569.66
_space_group_IT_number 14
_symmetry_cell_setting monoclinic
_symmetry_space_group_name_Hall '-P 2yn'
_symmetry_space_group_name_H-M 'P 1 21/n 1'
_cell_angle_alpha 90.00
_cell_angle_beta 101.099(6)
_cell_angle_gamma 90.00
_cell_formula_units_Z 8
_cell_length_a 9.1808(8)
_cell_length_b 33.296(4)
_cell_length_c 15.1855(19)
_cell_measurement_temperature 153(2)
_cell_volume 4555.1(9)
_diffrn_ambient_temperature 153(2)
_exptl_crystal_density_diffrn 1.671
_cod_depositor_comments
;
The following automatic conversions were performed:
'_symmetry_cell_setting' value 'Monoclinic' changed to 'monoclinic'
according to '/home/saulius/struct/CIF-dictionaries/cif_core.dic'
dictionary named 'cif_core.dic' version 2.4.1 from 2010-06-29.

Automatic conversion script
Id: cif_fix_enum 1527 2010-12-29 10:47:43Z saulius 
;
_cod_original_sg_symbol_H-M 'P 21/n'
_cod_database_code 4062440

loop_
_symmetry_equiv_pos_as_xyz
'x, y, z'
'-x+1/2, y+1/2, -z+1/2'
'-x, -y, -z'
'x-1/2, -y-1/2, z-1/2'

loop_
_atom_site_label
_atom_site_type_symbol
_atom_site_fract_x
_atom_site_fract_y
_atom_site_fract_z
_atom_site_U_iso_or_equiv
_atom_site_adp_type
_atom_site_occupancy
_atom_site_symmetry_multiplicity
_atom_site_calc_flag
_atom_site_refinement_flags
_atom_site_disorder_assembly
_atom_site_disorder_group
Th1 Th 0.79152(2) 0.110638(6) 0.819392(13) 0.01602(6) Uani 1 1 d . . .
Th2 Th 0.72631(2) 0.171447(5) 0.245968(12) 0.01543(6) Uani 1 1 d . . .
Si1 Si 0.61012(17) 0.04898(4) 0.66619(10) 0.0183(3) Uani 1 1 d . . .
Si2 Si 0.89433(19) 0.10374(5) 0.39078(11) 0.0218(3) Uani 1 1 d . . .
N1 N 0.6405(5) 0.05518(13) 0.7814(3) 0.0173(9) Uani 1 1 d . . .
N2 N 1.0083(6) 0.09682(17) 0.9140(3) 0.0276(11) Uani 1 1 d . . .
N3 N 0.6774(6) 0.16070(15) 0.8821(3) 0.0256(11) Uani 1 1 d . . .
N4 N 0.8749(5) 0.11562(13) 0.2787(3) 0.0181(9) Uani 1 1 d . . .
N5 N 0.5111(5) 0.15925(15) 0.1473(3) 0.0230(10) Uani 1 1 d . . .
N6 N 0.8473(6) 0.22385(15) 0.1949(3) 0.0240(10) Uani 1 1 d . . .
C1 C 0.7363(6) 0.09086(15) 0.6429(4) 0.0174(10) Uani 1 1 d . . .
C2 C 0.8945(6) 0.08863(16) 0.6679(4) 0.0191(11) Uani 1 1 d . . .
C3 C 0.9519(6) 0.12801(17) 0.6835(4) 0.0205(11) Uani 1 1 d . . .
C4 C 0.8294(7) 0.15525(16) 0.6670(4) 0.0209(11) Uani 1 1 d . . .
C5 C 0.6991(6) 0.13244(16) 0.6413(4) 0.0194(11) Uani 1 1 d . . .
C6 C 0.9872(7) 0.05093(18) 0.6817(4) 0.0264(12) Uani 1 1 d . . .
H6A H 1.0921 0.0581 0.7005 0.040 Uiso 1 1 calc R . .
H6B H 0.9736 0.0358 0.6254 0.040 Uiso 1 1 calc R . .
H6C H 0.9562 0.0344 0.7282 0.040 Uiso 1 1 calc R . .
C7 C 1.1130(7) 0.1395(2) 0.7080(5) 0.0295(13) Uani 1 1 d . . .
H7A H 1.1705 0.1167 0.7370 0.044 Uiso 1 1 calc R . .
H7B H 1.1241 0.1624 0.7495 0.044 Uiso 1 1 calc R . .
H7C H 1.1493 0.1470 0.6537 0.044 Uiso 1 1 calc R . .
C8 C 0.8408(8) 0.20025(18) 0.6703(5) 0.0295(13) Uani 1 1 d . . .
H8A H 0.8158 0.2111 0.6092 0.044 Uiso 1 1 calc R . .
H8B H 0.9424 0.2081 0.6976 0.044 Uiso 1 1 calc R . .
H8C H 0.7716 0.2110 0.7062 0.044 Uiso 1 1 calc R . .
C9 C 0.5460(7) 0.15134(18) 0.6167(4) 0.0269(13) Uani 1 1 d . . .
H9A H 0.5561 0.1800 0.6050 0.040 Uiso 1 1 calc R . .
H9B H 0.4931 0.1479 0.6664 0.040 Uiso 1 1 calc R . .
H9C H 0.4900 0.1383 0.5628 0.040 Uiso 1 1 calc R . .
C10 C 0.6643(8) -0.00101(18) 0.6261(5) 0.0330(15) Uani 1 1 d . . .
H10A H 0.7555 -0.0103 0.6654 0.050 Uiso 1 1 calc R . .
H10B H 0.6812 0.0016 0.5646 0.050 Uiso 1 1 calc R . .
H10C H 0.5845 -0.0204 0.6274 0.050 Uiso 1 1 calc R . .
C11 C 0.4116(7) 0.0563(2) 0.6081(4) 0.0319(14) Uani 1 1 d . . .
H11A H 0.3549 0.0318 0.6141 0.048 Uiso 1 1 calc R . .
H11B H 0.4080 0.0619 0.5444 0.048 Uiso 1 1 calc R . .
H11C H 0.3686 0.0789 0.6357 0.048 Uiso 1 1 calc R . .
C12 C 0.5828(6) 0.03206(17) 0.8496(4) 0.0212(11) Uani 1 1 d . . .
C13 C 0.6368(9) -0.01133(19) 0.8525(5) 0.0370(16) Uani 1 1 d . . .
H13A H 0.6005 -0.0241 0.7943 0.056 Uiso 1 1 calc R . .
H13B H 0.5992 -0.0260 0.8995 0.056 Uiso 1 1 calc R . .
H13C H 0.7456 -0.0118 0.8656 0.056 Uiso 1 1 calc R . .
C14 C 0.4123(7) 0.0327(2) 0.8314(5) 0.0362(15) Uani 1 1 d . . .
H14A H 0.3777 0.0604 0.8342 0.054 Uiso 1 1 calc R . .
H14B H 0.3766 0.0165 0.8767 0.054 Uiso 1 1 calc R . .
H14C H 0.3740 0.0216 0.7716 0.054 Uiso 1 1 calc R . .
C15 C 0.6391(9) 0.0515(2) 0.9406(4) 0.0346(15) Uani 1 1 d . . .
H15A H 0.7474 0.0491 0.9559 0.052 Uiso 1 1 calc R . .
H15B H 0.5951 0.0379 0.9864 0.052 Uiso 1 1 calc R . .
H15C H 0.6110 0.0799 0.9381 0.052 Uiso 1 1 calc R . .
C16 C 1.0746(10) 0.0583(3) 0.9454(6) 0.057(2) Uani 1 1 d . . .
H16A H 1.1724 0.0559 0.9291 0.085 Uiso 1 1 calc R . .
H16B H 1.0105 0.0364 0.9174 0.085 Uiso 1 1 calc R . .
H16C H 1.0853 0.0567 1.0108 0.085 Uiso 1 1 calc R . .
C17 C 1.1057(9) 0.1302(3) 0.9438(5) 0.052(2) Uani 1 1 d . . .
H17A H 1.1304 0.1304 1.0095 0.078 Uiso 1 1 calc R . .
H17B H 1.0560 0.1553 0.9223 0.078 Uiso 1 1 calc R . .
H17C H 1.1969 0.1274 0.9197 0.078 Uiso 1 1 calc R . .
C18 C 0.5141(8) 0.1614(2) 0.8607(5) 0.0401(17) Uani 1 1 d . . .
H18A H 0.4752 0.1591 0.9163 0.060 Uiso 1 1 calc R . .
H18B H 0.4780 0.1388 0.8211 0.060 Uiso 1 1 calc R . .
H18C H 0.4803 0.1867 0.8306 0.060 Uiso 1 1 calc R . .
C19 C 0.7323(10) 0.1943(2) 0.9399(6) 0.0447(19) Uani 1 1 d . . .
H19A H 0.7014 0.2195 0.9086 0.067 Uiso 1 1 calc R . .
H19B H 0.8409 0.1932 0.9552 0.067 Uiso 1 1 calc R . .
H19C H 0.6916 0.1928 0.9949 0.067 Uiso 1 1 calc R . .
C20 C 0.7745(6) 0.14557(16) 0.4189(4) 0.0185(10) Uani 1 1 d . . .
C21 C 0.6151(6) 0.14516(17) 0.3934(4) 0.0209(11) Uani 1 1 d . . .
C22 C 0.5623(6) 0.18512(17) 0.3833(4) 0.0217(11) Uani 1 1 d . . .
C23 C 0.6887(7) 0.21138(17) 0.4035(4) 0.0232(12) Uani 1 1 d . . .
C24 C 0.8162(6) 0.18729(17) 0.4266(4) 0.0218(11) Uani 1 1 d . . .
C25 C 0.5182(7) 0.10821(19) 0.3785(5) 0.0298(13) Uani 1 1 d . . .
H25A H 0.4141 0.1160 0.3738 0.045 Uiso 1 1 calc R . .
H25B H 0.5469 0.0897 0.4291 0.045 Uiso 1 1 calc R . .
H25C H 0.5309 0.0949 0.3229 0.045 Uiso 1 1 calc R . .
C26 C 0.4029(7) 0.1982(2) 0.3627(5) 0.0340(15) Uani 1 1 d . . .
H26A H 0.3424 0.1771 0.3284 0.051 Uiso 1 1 calc R . .
H26B H 0.3940 0.2230 0.3274 0.051 Uiso 1 1 calc R . .
H26C H 0.3681 0.2030 0.4189 0.051 Uiso 1 1 calc R . .
C27 C 0.6799(9) 0.25658(19) 0.4057(5) 0.0368(16) Uani 1 1 d . . .
H27A H 0.6599 0.2652 0.4639 0.055 Uiso 1 1 calc R . .
H27B H 0.5997 0.2658 0.3577 0.055 Uiso 1 1 calc R . .
H27C H 0.7743 0.2680 0.3968 0.055 Uiso 1 1 calc R . .
C28 C 0.9733(7) 0.2032(2) 0.4497(5) 0.0345(15) Uani 1 1 d . . .
H28A H 0.9711 0.2324 0.4562 0.052 Uiso 1 1 calc R . .
H28B H 1.0263 0.1962 0.4016 0.052 Uiso 1 1 calc R . .
H28C H 1.0243 0.1911 0.5061 0.052 Uiso 1 1 calc R . .
C29 C 1.0880(8) 0.1057(3) 0.4577(5) 0.0402(18) Uani 1 1 d . . .
H29A H 1.1443 0.0826 0.4424 0.060 Uiso 1 1 calc R . .
H29B H 1.0850 0.1049 0.5218 0.060 Uiso 1 1 calc R . .
H29C H 1.1361 0.1306 0.4439 0.060 Uiso 1 1 calc R . .
C30 C 0.8277(9) 0.05253(18) 0.4155(5) 0.0380(16) Uani 1 1 d . . .
H30A H 0.7367 0.0461 0.3724 0.057 Uiso 1 1 calc R . .
H30B H 0.8073 0.0521 0.4765 0.057 Uiso 1 1 calc R . .
H30C H 0.9043 0.0326 0.4105 0.057 Uiso 1 1 calc R . .
C31 C 0.9352(6) 0.09571(16) 0.2073(4) 0.0195(11) Uani 1 1 d . . .
C32 C 1.1048(7) 0.0960(2) 0.2273(5) 0.0321(14) Uani 1 1 d . . .
H32A H 1.1403 0.1233 0.2431 0.048 Uiso 1 1 calc R . .
H32B H 1.1415 0.0870 0.1741 0.048 Uiso 1 1 calc R . .
H32C H 1.1413 0.0779 0.2776 0.048 Uiso 1 1 calc R . .
C33 C 0.8833(7) 0.11882(17) 0.1189(4) 0.0211(11) Uani 1 1 d . . .
H33A H 0.7746 0.1199 0.1053 0.032 Uiso 1 1 calc R . .
H33B H 0.9191 0.1051 0.0701 0.032 Uiso 1 1 calc R . .
H33C H 0.9231 0.1462 0.1252 0.032 Uiso 1 1 calc R . .
C34 C 0.8822(8) 0.05208(18) 0.1936(5) 0.0311(14) Uani 1 1 d . . .
H34A H 0.9242 0.0362 0.2469 0.047 Uiso 1 1 calc R . .
H34B H 0.9148 0.0409 0.1410 0.047 Uiso 1 1 calc R . .
H34C H 0.7736 0.0513 0.1843 0.047 Uiso 1 1 calc R . .
C35 C 0.4631(7) 0.11865(19) 0.1233(5) 0.0327(14) Uani 1 1 d . . .
H35A H 0.3694 0.1134 0.1430 0.049 Uiso 1 1 calc R . .
H35B H 0.5388 0.0997 0.1526 0.049 Uiso 1 1 calc R . .
H35C H 0.4486 0.1154 0.0581 0.049 Uiso 1 1 calc R . .
C36 C 0.3992(8) 0.1883(2) 0.1121(5) 0.0347(15) Uani 1 1 d . . .
H36A H 0.3722 0.1854 0.0467 0.052 Uiso 1 1 calc R . .
H36B H 0.4378 0.2154 0.1268 0.052 Uiso 1 1 calc R . .
H36C H 0.3112 0.1840 0.1386 0.052 Uiso 1 1 calc R . .
C37 C 0.7759(8) 0.2580(2) 0.1483(5) 0.0387(16) Uani 1 1 d . . .
H37A H 0.7997 0.2820 0.1856 0.058 Uiso 1 1 calc R . .
H37B H 0.6682 0.2538 0.1356 0.058 Uiso 1 1 calc R . .
H37C H 0.8109 0.2616 0.0918 0.058 Uiso 1 1 calc R . .
C38 C 1.0076(7) 0.2269(2) 0.2054(5) 0.0368(16) Uani 1 1 d . . .
H38A H 1.0341 0.2309 0.1465 0.055 Uiso 1 1 calc R . .
H38B H 1.0535 0.2021 0.2324 0.055 Uiso 1 1 calc R . .
H38C H 1.0433 0.2497 0.2445 0.055 Uiso 1 1 calc R . .

loop_
_atom_site_aniso_label
_atom_site_aniso_U_11
_atom_site_aniso_U_22
_atom_site_aniso_U_33
_atom_site_aniso_U_23
_atom_site_aniso_U_13
_atom_site_aniso_U_12
Th1 0.01647(10) 0.01629(9) 0.01569(10) -0.00066(7) 0.00409(7) -0.00138(7)
Th2 0.01542(10) 0.01476(9) 0.01578(9) 0.00093(7) 0.00221(7) 0.00046(7)
Si1 0.0220(7) 0.0169(7) 0.0159(7) -0.0021(5) 0.0030(6) -0.0038(6)
Si2 0.0261(8) 0.0223(7) 0.0170(7) 0.0036(6) 0.0041(6) 0.0064(6)
N1 0.021(2) 0.015(2) 0.017(2) 0.0003(16) 0.0041(17) -0.0021(17)
N2 0.023(3) 0.037(3) 0.023(3) 0.000(2) 0.004(2) 0.002(2)
N3 0.031(3) 0.022(2) 0.026(3) 0.001(2) 0.010(2) 0.003(2)
N4 0.017(2) 0.019(2) 0.019(2) 0.0007(17) 0.0047(18) -0.0010(17)
N5 0.022(2) 0.023(2) 0.024(2) -0.0004(19) 0.0031(19) -0.0022(19)
N6 0.025(3) 0.020(2) 0.027(3) 0.0018(19) 0.006(2) -0.0006(19)
C1 0.022(3) 0.014(2) 0.017(2) 0.0019(19) 0.006(2) -0.001(2)
C2 0.023(3) 0.017(2) 0.018(3) -0.001(2) 0.008(2) 0.001(2)
C3 0.021(3) 0.022(3) 0.022(3) -0.002(2) 0.010(2) -0.006(2)
C4 0.028(3) 0.018(3) 0.020(3) 0.001(2) 0.011(2) 0.000(2)
C5 0.024(3) 0.018(2) 0.016(3) 0.000(2) 0.006(2) 0.003(2)
C6 0.032(3) 0.022(3) 0.027(3) 0.002(2) 0.008(2) 0.007(2)
C7 0.022(3) 0.036(3) 0.032(3) -0.002(3) 0.008(2) -0.006(3)
C8 0.036(4) 0.020(3) 0.035(3) 0.000(2) 0.014(3) -0.004(2)
C9 0.028(3) 0.026(3) 0.026(3) 0.004(2) 0.004(2) 0.009(2)
C10 0.052(4) 0.019(3) 0.032(3) -0.005(2) 0.017(3) -0.007(3)
C11 0.028(3) 0.039(4) 0.027(3) 0.002(3) 0.000(3) -0.010(3)
C12 0.024(3) 0.018(3) 0.022(3) 0.001(2) 0.007(2) -0.003(2)
C13 0.055(5) 0.023(3) 0.037(4) 0.005(3) 0.018(3) 0.004(3)
C14 0.029(3) 0.046(4) 0.037(4) 0.009(3) 0.014(3) -0.007(3)
C15 0.051(4) 0.031(3) 0.024(3) 0.001(3) 0.013(3) -0.009(3)
C16 0.060(5) 0.072(6) 0.042(4) 0.016(4) 0.019(4) 0.043(5)
C17 0.033(4) 0.094(7) 0.029(4) -0.010(4) 0.008(3) -0.024(4)
C18 0.038(4) 0.037(4) 0.049(4) 0.001(3) 0.018(3) 0.008(3)
C19 0.062(5) 0.024(3) 0.046(4) -0.007(3) 0.005(4) -0.001(3)
C20 0.020(3) 0.020(3) 0.016(2) 0.002(2) 0.003(2) 0.004(2)
C21 0.024(3) 0.024(3) 0.016(3) 0.001(2) 0.006(2) -0.004(2)
C22 0.023(3) 0.023(3) 0.021(3) 0.000(2) 0.007(2) 0.003(2)
C23 0.033(3) 0.020(3) 0.017(3) -0.004(2) 0.004(2) -0.001(2)
C24 0.022(3) 0.023(3) 0.020(3) 0.000(2) 0.001(2) -0.004(2)
C25 0.033(3) 0.028(3) 0.030(3) 0.001(3) 0.009(3) -0.011(3)
C26 0.026(3) 0.039(4) 0.039(4) -0.003(3) 0.011(3) 0.007(3)
C27 0.052(4) 0.018(3) 0.039(4) -0.009(3) 0.005(3) 0.002(3)
C28 0.027(3) 0.039(4) 0.034(4) -0.001(3) -0.002(3) -0.006(3)
C29 0.033(4) 0.060(5) 0.025(3) -0.001(3) -0.002(3) 0.021(3)
C30 0.060(5) 0.017(3) 0.039(4) 0.013(3) 0.013(3) 0.007(3)
C31 0.024(3) 0.017(2) 0.019(3) 0.000(2) 0.007(2) 0.001(2)
C32 0.025(3) 0.042(4) 0.029(3) -0.001(3) 0.005(3) 0.008(3)
C33 0.027(3) 0.021(3) 0.017(3) 0.001(2) 0.008(2) 0.002(2)
C34 0.041(4) 0.022(3) 0.033(3) -0.002(2) 0.015(3) 0.002(3)
C35 0.025(3) 0.028(3) 0.045(4) -0.001(3) 0.007(3) -0.003(3)
C36 0.033(4) 0.032(3) 0.037(4) 0.001(3) 0.002(3) 0.009(3)
C37 0.039(4) 0.023(3) 0.052(4) 0.006(3) 0.002(3) -0.001(3)
C38 0.024(3) 0.035(4) 0.051(4) -0.002(3) 0.007(3) -0.001(3)

loop_
_geom_bond_atom_site_label_1
_geom_bond_atom_site_label_2
_geom_bond_distance
_geom_bond_site_symmetry_2
_geom_bond_publ_flag
Th1 N2 2.266(5) . ?
Th1 N3 2.273(5) . ?
Th1 N1 2.315(4) . ?
Th1 C1 2.711(5) . ?
Th1 C2 2.749(5) . ?
Th1 C5 2.770(5) . ?
Th1 C3 2.817(5) . ?
Th1 C4 2.827(5) . ?
Th2 N5 2.274(5) . ?
Th2 N6 2.283(5) . ?
Th2 N4 2.302(5) . ?
Th2 C20 2.718(5) . ?
Th2 C24 2.760(6) . ?
Th2 C21 2.774(5) . ?
Th2 C23 2.816(6) . ?
Th2 C22 2.834(6) . ?
Si1 N1 1.730(5) . ?
Si1 C10 1.872(6) . ?
Si1 C11 1.881(7) . ?
Si1 C1 1.889(5) . ?
Si2 N4 1.723(5) . ?
Si2 C29 1.871(7) . ?
Si2 C30 1.874(7) . ?
Si2 C20 1.875(6) . ?
N1 C12 1.469(7) . ?
N2 C17 1.443(10) . ?
N2 C16 1.460(9) . ?
N3 C19 1.450(9) . ?
N3 C18 1.472(9) . ?
N4 C31 1.467(7) . ?
N5 C36 1.439(8) . ?
N5 C35 1.447(8) . ?
N6 C37 1.430(8) . ?
N6 C38 1.453(8) . ?
C1 C5 1.425(7) . ?
C1 C2 1.431(8) . ?
C2 C3 1.416(8) . ?
C2 C6 1.509(8) . ?
C3 C4 1.429(8) . ?
C3 C7 1.503(8) . ?
C4 C5 1.407(8) . ?
C4 C8 1.502(8) . ?
C5 C9 1.519(8) . ?
C6 H6A 0.9800 . ?
C6 H6B 0.9800 . ?
C6 H6C 0.9800 . ?
C7 H7A 0.9800 . ?
C7 H7B 0.9800 . ?
C7 H7C 0.9800 . ?
C8 H8A 0.9800 . ?
C8 H8B 0.9800 . ?
C8 H8C 0.9800 . ?
C9 H9A 0.9800 . ?
C9 H9B 0.9800 . ?
C9 H9C 0.9800 . ?
C10 H10A 0.9800 . ?
C10 H10B 0.9800 . ?
C10 H10C 0.9800 . ?
C11 H11A 0.9800 . ?
C11 H11B 0.9800 . ?
C11 H11C 0.9800 . ?
C12 C15 1.523(9) . ?
C12 C13 1.525(8) . ?
C12 C14 1.536(9) . ?
C13 H13A 0.9800 . ?
C13 H13B 0.9800 . ?
C13 H13C 0.9800 . ?
C14 H14A 0.9800 . ?
C14 H14B 0.9800 . ?
C14 H14C 0.9800 . ?
C15 H15A 0.9800 . ?
C15 H15B 0.9800 . ?
C15 H15C 0.9800 . ?
C16 H16A 0.9800 . ?
C16 H16B 0.9800 . ?
C16 H16C 0.9800 . ?
C17 H17A 0.9800 . ?
C17 H17B 0.9800 . ?
C17 H17C 0.9800 . ?
C18 H18A 0.9800 . ?
C18 H18B 0.9800 . ?
C18 H18C 0.9800 . ?
C19 H19A 0.9800 . ?
C19 H19B 0.9800 . ?
C19 H19C 0.9800 . ?
C20 C21 1.439(8) . ?
C20 C24 1.440(8) . ?
C21 C22 1.414(8) . ?
C21 C25 1.510(8) . ?
C22 C23 1.438(8) . ?
C22 C26 1.501(8) . ?
C23 C24 1.407(8) . ?
C23 C27 1.508(8) . ?
C24 C28 1.513(8) . ?
C25 H25A 0.9800 . ?
C25 H25B 0.9800 . ?
C25 H25C 0.9800 . ?
C26 H26A 0.9800 . ?
C26 H26B 0.9800 . ?
C26 H26C 0.9800 . ?
C27 H27A 0.9800 . ?
C27 H27B 0.9800 . ?
C27 H27C 0.9800 . ?
C28 H28A 0.9800 . ?
C28 H28B 0.9800 . ?
C28 H28C 0.9800 . ?
C29 H29A 0.9800 . ?
C29 H29B 0.9800 . ?
C29 H29C 0.9800 . ?
C30 H30A 0.9800 . ?
C30 H30B 0.9800 . ?
C30 H30C 0.9800 . ?
C31 C32 1.528(8) . ?
C31 C34 1.533(8) . ?
C31 C33 1.541(8) . ?
C32 H32A 0.9800 . ?
C32 H32B 0.9800 . ?
C32 H32C 0.9800 . ?
C33 H33A 0.9800 . ?
C33 H33B 0.9800 . ?
C33 H33C 0.9800 . ?
C34 H34A 0.9800 . ?
C34 H34B 0.9800 . ?
C34 H34C 0.9800 . ?
C35 H35A 0.9800 . ?
C35 H35B 0.9800 . ?
C35 H35C 0.9800 . ?
C36 H36A 0.9800 . ?
C36 H36B 0.9800 . ?
C36 H36C 0.9800 . ?
C37 H37A 0.9800 . ?
C37 H37B 0.9800 . ?
C37 H37C 0.9800 . ?
C38 H38A 0.9800 . ?
C38 H38B 0.9800 . ?
C38 H38C 0.9800 . ?
